data_4330253
loop_
_publ_author_name
'Atsushi Kunishita'
'Mehmed Z. Ertem'
'Yuri Okubo'
'Tetsuro Tano'
'Hideki Sugimoto'
'Kei Ohkubo'
'Nobutaka Fujieda'
'Shunichi Fukuzumi'
'Christopher J. Cramer'
'Shinobu Itoh'

_publ_contact_author_email shinobu@mls.eng.osaka-u.ac.jp
_publ_contact_author_name 'Shinobu Itoh'
_publ_section_title
;
 Active Site Models for the CuASite of Peptidylglycine \a-Hydroxylating
 Monooxygenase and Dopamine \b-Monooxygenase
;
_journal_name_full 'Inorganic Chemistry'
_journal_page_first 9465
_journal_page_last 9480
_journal_paper_doi 10.1021/ic301272h
_journal_volume 51
_journal_year 2012
_chemical_formula_moiety 'C16 H27 Cu F6 N3 P'
_chemical_formula_sum 'C16 H27 Cu F6 N3 P'
_chemical_formula_weight 469.92
_space_group_IT_number 61
_symmetry_cell_setting orthorhombic
_symmetry_Int_Tables_number 61
_symmetry_space_group_name_Hall '-P 2ac 2ab'
_symmetry_space_group_name_H-M 'P b c a'
_atom_sites_solution_hydrogens geom
_atom_sites_solution_primary direct
_atom_sites_solution_secondary difmap
_cell_angle_alpha 90.0000
_cell_angle_beta 90.0000
_cell_angle_gamma 90.0000
_cell_formula_units_Z 8
_cell_length_a 10.6388(4)
_cell_length_b 13.7319(5)
_cell_length_c 26.1001(10)
_cell_measurement_reflns_used 28006
_cell_measurement_temperature 103
_cell_measurement_theta_max 27.49
_cell_measurement_theta_min 3.07
_cell_volume 3813.0(2)
_computing_cell_refinement 'RAPID AUTO'
_computing_data_collection 'RAPID AUTO (Rigaku, ????)'
_computing_data_reduction 'RAPID AUTO'
_computing_molecular_graphics 'CrystalStructure 4.0'
_computing_publication_material 'CrystalStructure 4.0 (Rigaku, 2010)'
_computing_structure_refinement 'CRYSTALS (Carruthers, et al., 1999)'
_computing_structure_solution 'Il Milione (Burla, et al., 2007)'
_diffrn_ambient_temperature 103
_diffrn_measured_fraction_theta_full 0.998
_diffrn_measured_fraction_theta_max 0.998
_diffrn_radiation_type 'Mo K\a'
_diffrn_radiation_wavelength 0.71075
_diffrn_reflns_av_R_equivalents 0.0411
_diffrn_reflns_limit_h_max 12
_diffrn_reflns_limit_h_min -13
_diffrn_reflns_limit_k_max 17
_diffrn_reflns_limit_k_min -17
_diffrn_reflns_limit_l_max 33
_diffrn_reflns_limit_l_min -33
_diffrn_reflns_number 34771
_diffrn_reflns_theta_full 27.48
_diffrn_reflns_theta_max 27.48
_diffrn_standards_number 0
_exptl_absorpt_coefficient_mu 1.292
_exptl_absorpt_correction_T_max 0.879
_exptl_absorpt_correction_T_min 0.553
_exptl_absorpt_correction_type multi-scan
_exptl_absorpt_process_details 'ABSCOR (Rigaku, 1995)'
_exptl_crystal_colour yellow
_exptl_crystal_density_diffrn 1.637
_exptl_crystal_description platelet
_exptl_crystal_F_000 1936.00
_exptl_crystal_size_max 0.200
_exptl_crystal_size_mid 0.100
_exptl_crystal_size_min 0.100
_refine_diff_density_max 0.589
_refine_diff_density_min -0.403
_refine_ls_extinction_method none
_refine_ls_goodness_of_fit_ref 1.008
_refine_ls_hydrogen_treatment noref
_refine_ls_number_parameters 244
_refine_ls_number_reflns 4364
_refine_ls_R_factor_gt 0.0261
_refine_ls_shift/su_max 0.000
_refine_ls_structure_factor_coef Fsqd
_refine_ls_weighting_details 'w = 1/[0.0002Fo^2^ + 1.0000\s(Fo^2^)]/(4Fo^2^)'
_refine_ls_weighting_scheme calc
_refine_ls_wR_factor_ref 0.0588
_reflns_number_gt 3528
_reflns_number_total 4364
_reflns_threshold_expression F^2^>2.0\s(F^2^)
_cod_data_source_file ic301272h_si_003_3.cif
_cod_data_source_block 1Pr
_cod_original_cell_volume 3813.0(3)
_cod_database_code 4330253

loop_
_symmetry_equiv_pos_site_id
_symmetry_equiv_pos_as_xyz
1 +X,+Y,+Z
2 1/2-X,1/2+Y,+Z
3 +X,1/2-Y,1/2+Z
4 1/2-X,-Y,1/2+Z
5 -X,-Y,-Z
6 1/2+X,1/2-Y,-Z
7 -X,1/2+Y,1/2-Z
8 1/2+X,+Y,1/2-Z

loop_
_atom_site_label
_atom_site_type_symbol
_atom_site_fract_x
_atom_site_fract_y
_atom_site_fract_z
_atom_site_U_iso_or_equiv
_atom_site_adp_type
_atom_site_occupancy
_atom_site_symmetry_multiplicity
_atom_site_calc_flag
Cu1 Cu 0.44972(2) 0.411800(10) 0.383080(10) 0.01168(5) Uani 1.0 8 d
P1 P 0.02773(4) 0.39373(3) 0.37954(2) 0.01606(11) Uani 1.0 8 d
F1 F 0.02255(10) 0.47513(8) 0.42284(4) 0.0387(4) Uani 1.0 8 d
F2 F -0.07761(10) 0.45205(7) 0.34759(4) 0.0279(3) Uani 1.0 8 d
F3 F 0.13561(11) 0.45257(8) 0.35050(5) 0.0470(4) Uani 1.0 8 d
F4 F 0.03114(11) 0.31203(8) 0.33571(4) 0.0379(4) Uani 1.0 8 d
F5 F 0.13144(9) 0.33512(7) 0.41147(4) 0.0307(3) Uani 1.0 8 d
F6 F -0.08127(9) 0.33534(8) 0.40849(4) 0.0312(3) Uani 1.0 8 d
N1 N 0.39338(12) 0.44016(9) 0.45086(5) 0.0137(4) Uani 1.0 8 d
N2 N 0.45909(11) 0.25334(9) 0.38225(5) 0.0141(4) Uani 1.0 8 d
N3 N 0.49717(12) 0.41644(9) 0.30951(5) 0.0128(3) Uani 1.0 8 d
C1 C 0.58834(15) 0.22334(11) 0.36679(6) 0.0178(4) Uani 1.0 8 d
C2 C 0.66724(14) 0.30735(12) 0.34627(6) 0.0185(4) Uani 1.0 8 d
C3 C 0.61998(14) 0.36424(12) 0.30014(6) 0.0167(4) Uani 1.0 8 d
C4 C 0.36315(15) 0.21875(11) 0.34495(6) 0.0178(4) Uani 1.0 8 d
C5 C 0.38723(14) 0.25416(12) 0.29057(6) 0.0179(4) Uani 1.0 8 d
C6 C 0.39281(14) 0.36398(12) 0.28180(6) 0.0159(4) Uani 1.0 8 d
C7 C 0.42776(15) 0.21823(11) 0.43451(6) 0.0184(4) Uani 1.0 8 d
C8 C 0.48619(15) 0.28328(11) 0.47613(6) 0.0176(4) Uani 1.0 8 d
C9 C 0.40757(14) 0.37167(11) 0.48811(6) 0.0137(4) Uani 1.0 8 d
C10 C 0.34726(15) 0.38117(12) 0.53500(6) 0.0175(4) Uani 1.0 8 d
C11 C 0.27070(15) 0.46080(12) 0.54437(6) 0.0187(5) Uani 1.0 8 d
C12 C 0.25640(15) 0.52997(12) 0.50647(6) 0.0182(4) Uani 1.0 8 d
C13 C 0.31872(15) 0.51742(11) 0.46077(6) 0.0166(4) Uani 1.0 8 d
C14 C 0.50800(14) 0.51979(11) 0.28972(6) 0.0158(4) Uani 1.0 8 d
C15 C 0.59708(16) 0.57768(12) 0.32372(6) 0.0204(5) Uani 1.0 8 d
C16 C 0.38057(16) 0.57014(12) 0.28875(7) 0.0220(5) Uani 1.0 8 d
H1 H 0.3581 0.3336 0.5600 0.0212 Uiso 1.0 8 d
H2 H 0.2305 0.4679 0.5758 0.0224 Uiso 1.0 8 d
H3 H 0.2049 0.5838 0.5116 0.0221 Uiso 1.0 8 d
H4 H 0.3096 0.5647 0.4355 0.0198 Uiso 1.0 8 d
H5 H 0.6289 0.1946 0.3965 0.0219 Uiso 1.0 8 d
H6 H 0.5802 0.1745 0.3401 0.0217 Uiso 1.0 8 d
H7 H 0.6754 0.3528 0.3746 0.0218 Uiso 1.0 8 d
H8 H 0.7492 0.2806 0.3380 0.0219 Uiso 1.0 8 d
H9 H 0.6056 0.3198 0.2718 0.0202 Uiso 1.0 8 d
H10 H 0.6811 0.4131 0.2899 0.0200 Uiso 1.0 8 d
H11 H 0.3631 0.1480 0.3459 0.0212 Uiso 1.0 8 d
H12 H 0.2824 0.2429 0.3566 0.0207 Uiso 1.0 8 d
H13 H 0.4679 0.2281 0.2800 0.0220 Uiso 1.0 8 d
H14 H 0.3217 0.2283 0.2686 0.0216 Uiso 1.0 8 d
H15 H 0.3135 0.3916 0.2931 0.0189 Uiso 1.0 8 d
H16 H 0.4030 0.3753 0.2453 0.0191 Uiso 1.0 8 d
H17 H 0.3367 0.2186 0.4372 0.0218 Uiso 1.0 8 d
H18 H 0.4578 0.1516 0.4371 0.0218 Uiso 1.0 8 d
H19 H 0.4966 0.2473 0.5078 0.0211 Uiso 1.0 8 d
H20 H 0.5676 0.3065 0.4646 0.0212 Uiso 1.0 8 d
H21 H 0.5419 0.5182 0.2548 0.0183 Uiso 1.0 8 d
H22 H 0.5595 0.5869 0.3567 0.0242 Uiso 1.0 8 d
H23 H 0.6751 0.5432 0.3275 0.0247 Uiso 1.0 8 d
H24 H 0.6129 0.6400 0.3083 0.0247 Uiso 1.0 8 d
H25 H 0.3929 0.6392 0.2847 0.0256 Uiso 1.0 8 d
H26 H 0.3311 0.5460 0.2608 0.0260 Uiso 1.0 8 d
H27 H 0.3374 0.5581 0.3205 0.0260 Uiso 1.0 8 d

loop_
_atom_site_aniso_label
_atom_site_aniso_U_11
_atom_site_aniso_U_22
_atom_site_aniso_U_33
_atom_site_aniso_U_12
_atom_site_aniso_U_13
_atom_site_aniso_U_23
Cu1 0.01276(10) 0.01186(10) 0.01041(10) 0.00049(7) 0.00121(7) -0.00014(7)
P1 0.0149(2) 0.0147(2) 0.0186(3) -0.00094(16) 0.00283(16) -0.00217(16)
F1 0.0329(7) 0.0364(7) 0.0468(7) 0.0048(6) -0.0050(6) -0.0260(6)
F2 0.0304(6) 0.0262(6) 0.0270(6) 0.0079(5) 0.0000(5) 0.0072(5)
F3 0.0300(7) 0.0397(7) 0.0713(9) -0.0049(6) 0.0253(6) 0.0147(7)
F4 0.0605(8) 0.0280(6) 0.0252(6) 0.0132(6) -0.0077(6) -0.0122(5)
F5 0.0215(6) 0.0386(7) 0.0320(6) 0.0091(5) -0.0058(5) -0.0034(5)
F6 0.0220(6) 0.0395(7) 0.0321(6) -0.0091(5) -0.0026(5) 0.0162(5)
N1 0.0148(7) 0.0132(7) 0.0132(7) -0.0007(6) -0.0002(6) -0.0005(6)
N2 0.0137(7) 0.0132(6) 0.0156(7) 0.0002(6) 0.0008(6) -0.0004(6)
N3 0.0092(6) 0.0160(7) 0.0131(7) 0.0001(6) 0.0004(5) -0.0002(6)
C1 0.0152(8) 0.0166(8) 0.0217(9) 0.0055(7) -0.0020(7) -0.0020(7)
C2 0.0104(8) 0.0212(9) 0.0238(9) 0.0038(7) -0.0003(7) -0.0037(7)
C3 0.0100(8) 0.0204(8) 0.0199(9) 0.0008(7) 0.0026(7) -0.0023(7)
C4 0.0146(8) 0.0150(8) 0.0239(9) -0.0019(7) -0.0018(7) -0.0055(7)
C5 0.0123(8) 0.0216(9) 0.0197(9) -0.0014(7) -0.0019(7) -0.0086(7)
C6 0.0119(8) 0.0236(9) 0.0122(8) -0.0002(7) -0.0014(6) -0.0039(7)
C7 0.0227(9) 0.0115(8) 0.0211(9) -0.0001(7) 0.0028(7) 0.0022(7)
C8 0.0210(9) 0.0161(8) 0.0158(8) 0.0018(7) 0.0003(7) 0.0043(7)
C9 0.0135(8) 0.0138(7) 0.0138(8) -0.0039(7) -0.0025(6) -0.0002(7)
C10 0.0202(9) 0.0183(8) 0.0139(8) -0.0018(7) -0.0006(7) 0.0027(7)
C11 0.0182(9) 0.0249(9) 0.0129(8) -0.0035(7) 0.0023(7) -0.0025(7)
C12 0.0167(9) 0.0206(8) 0.0174(9) 0.0028(7) 0.0007(7) -0.0042(7)
C13 0.0199(9) 0.0150(8) 0.0149(8) 0.0021(7) -0.0010(7) 0.0018(7)
C14 0.0162(8) 0.0187(8) 0.0126(8) -0.0006(7) 0.0015(7) 0.0030(7)
C15 0.0221(9) 0.0194(9) 0.0197(9) -0.0026(8) -0.0008(7) 0.0043(7)
C16 0.0204(9) 0.0207(9) 0.0248(9) 0.0029(7) 0.0008(7) 0.0066(7)

loop_
_atom_type_symbol
_atom_type_description
_atom_type_scat_dispersion_real
_atom_type_scat_dispersion_imag
_atom_type_scat_source
C C 0.003 0.002
;
International Tables for Crystallography
(1992, Vol. C, Tables 4.2.6.8 and 6.1.1.4)
;
H H 0.000 0.000
;
International Tables for Crystallography
(1992, Vol. C, Table 6.1.1.4)
;
Cu Cu 0.320 1.265
;
International Tables for Crystallography
(1992, Vol. C, Tables 4.2.6.8 and 6.1.1.4)
;
F F 0.017 0.010
;
International Tables for Crystallography
(1992, Vol. C, Tables 4.2.6.8 and 6.1.1.4)
;
N N 0.006 0.003
;
International Tables for Crystallography
(1992, Vol. C, Tables 4.2.6.8 and 6.1.1.4)
;
P P 0.102 0.094
;
International Tables for Crystallography
(1992, Vol. C, Tables 4.2.6.8 and 6.1.1.4)
;

loop_
_geom_angle_atom_site_label_1
_geom_angle_atom_site_label_2
_geom_angle_atom_site_label_3
_geom_angle
_geom_angle_publ_flag
N1 Cu1 N2 103.15(6) yes
N1 Cu1 N3 165.82(6) yes
N2 Cu1 N3 90.62(5) yes
F1 P1 F2 89.68(6) yes
F1 P1 F3 90.38(7) yes
F1 P1 F4 179.27(7) yes
F1 P1 F5 90.42(6) yes
F1 P1 F6 89.51(6) yes
F2 P1 F3 90.16(7) yes
F2 P1 F4 89.67(6) yes
F2 P1 F5 179.48(6) yes
F2 P1 F6 89.39(6) yes
F3 P1 F4 89.95(7) yes
F3 P1 F5 90.35(6) yes
F3 P1 F6 179.54(7) yes
F4 P1 F5 90.23(6) yes
F4 P1 F6 90.15(6) yes
F5 P1 F6 90.10(6) yes
Cu1 N1 C9 119.10(11) yes
Cu1 N1 C13 121.52(11) yes
C9 N1 C13 118.12(14) yes
Cu1 N2 C1 108.72(9) yes
Cu1 N2 C4 107.09(9) yes
Cu1 N2 C7 107.76(9) yes
C1 N2 C4 111.55(12) yes
C1 N2 C7 111.47(12) yes
C4 N2 C7 110.08(12) yes
Cu1 N3 C3 111.17(10) yes
Cu1 N3 C6 105.14(9) yes
Cu1 N3 C14 112.27(10) yes
C3 N3 C6 109.42(12) yes
C3 N3 C14 108.89(12) yes
C6 N3 C14 109.88(12) yes
N2 C1 C2 113.20(13) yes
C1 C2 C3 119.01(13) yes
N3 C3 C2 113.68(13) yes
N2 C4 C5 113.12(13) yes
C4 C5 C6 117.52(14) yes
N3 C6 C5 115.38(13) yes
N2 C7 C8 111.69(13) yes
C7 C8 C9 112.96(13) yes
N1 C9 C8 118.03(14) yes
N1 C9 C10 120.90(14) yes
C8 C9 C10 121.02(14) yes
C9 C10 C11 120.11(15) yes
C10 C11 C12 118.79(15) yes
C11 C12 C13 118.83(15) yes
N1 C13 C12 123.23(15) yes
N3 C14 C15 109.75(13) yes
N3 C14 C16 111.32(13) yes
C15 C14 C16 109.09(13) yes
N2 C1 H5 107.81(14) no
N2 C1 H6 107.62(14) no
C2 C1 H5 110.09(14) no
C2 C1 H6 108.66(14) no
H5 C1 H6 109.38(15) no
C1 C2 H7 105.55(14) no
C1 C2 H8 106.65(15) no
C3 C2 H7 107.58(15) no
C3 C2 H8 108.39(14) no
H7 C2 H8 109.40(15) no
N3 C3 H9 106.58(13) no
N3 C3 H10 107.20(14) no
C2 C3 H9 109.41(15) no
C2 C3 H10 110.56(14) no
H9 C3 H10 109.26(15) no
N2 C4 H11 107.62(14) no
N2 C4 H12 107.05(14) no
C5 C4 H11 110.08(14) no
C5 C4 H12 109.41(14) no
H11 C4 H12 109.47(15) no
C4 C5 H13 107.24(14) no
C4 C5 H14 108.26(14) no
C6 C5 H13 106.70(14) no
C6 C5 H14 107.52(14) no
H13 C5 H14 109.44(16) no
N3 C6 H15 107.91(14) no
N3 C6 H16 108.16(14) no
C5 C6 H15 107.85(14) no
C5 C6 H16 108.03(14) no
H15 C6 H16 109.41(15) no
N2 C7 H17 106.78(14) no
N2 C7 H18 107.21(14) no
C8 C7 H17 110.43(14) no
C8 C7 H18 111.41(14) no
H17 C7 H18 109.15(15) no
C7 C8 H19 110.64(14) no
C7 C8 H20 109.42(14) no
C9 C8 H19 107.28(14) no
C9 C8 H20 107.16(14) no
H19 C8 H20 109.26(16) no
C9 C10 H1 119.67(16) no
C11 C10 H1 120.21(16) no
C10 C11 H2 120.58(16) no
C12 C11 H2 120.62(17) no
C11 C12 H3 120.60(16) no
C13 C12 H3 120.56(16) no
N1 C13 H4 118.28(16) no
C12 C13 H4 118.49(16) no
N3 C14 H21 108.91(13) no
C15 C14 H21 108.94(14) no
C16 C14 H21 108.80(14) no
C14 C15 H22 109.46(15) no
C14 C15 H23 109.90(15) no
C14 C15 H24 109.27(14) no
H22 C15 H23 109.49(16) no
H22 C15 H24 109.39(16) no
H23 C15 H24 109.31(17) no
C14 C16 H25 109.13(15) no
C14 C16 H26 110.16(15) no
C14 C16 H27 109.45(16) no
H25 C16 H26 109.37(17) no
H25 C16 H27 109.20(17) no
H26 C16 H27 109.51(17) no

loop_
_geom_bond_atom_site_label_1
_geom_bond_atom_site_label_2
_geom_bond_distance
_geom_bond_publ_flag
Cu1 N1 1.9080(14) yes
Cu1 N2 2.1783(13) yes
Cu1 N3 1.9865(14) yes
P1 F1 1.5905(12) yes
P1 F2 1.6102(12) yes
P1 F3 1.5952(13) yes
P1 F4 1.6027(12) yes
P1 F5 1.5999(11) yes
P1 F6 1.5996(11) yes
N1 C9 1.361(2) yes
N1 C13 1.350(2) yes
N2 C1 1.491(2) yes
N2 C4 1.488(2) yes
N2 C7 1.485(2) yes
N3 C3 1.510(2) yes
N3 C6 1.508(2) yes
N3 C14 1.515(2) yes
C1 C2 1.524(3) yes
C2 C3 1.521(3) yes
C4 C5 1.522(3) yes
C5 C6 1.526(3) yes
C7 C8 1.538(3) yes
C8 C9 1.507(3) yes
C9 C10 1.388(3) yes
C10 C11 1.385(3) yes
C11 C12 1.380(3) yes
C12 C13 1.375(3) yes
C14 C15 1.522(3) yes
C14 C16 1.522(3) yes
C1 H5 0.9712(16) no
C1 H6 0.9709(16) no
C2 H7 0.9715(16) no
C2 H8 0.9705(16) no
C3 H9 0.9710(16) no
C3 H10 0.9718(16) no
C4 H11 0.9718(16) no
C4 H12 0.9698(16) no
C5 H13 0.9699(16) no
C5 H14 0.9700(16) no
C6 H15 0.9710(16) no
C6 H16 0.9713(16) no
C7 H17 0.9713(16) no
C7 H18 0.9715(16) no
C8 H19 0.9693(16) no
C8 H20 0.9708(16) no
C10 H1 0.9305(16) no
C11 H2 0.9302(16) no
C12 H3 0.9298(17) no
C13 H4 0.9306(16) no
C14 H21 0.9804(16) no
C15 H22 0.9575(16) no
C15 H23 0.9607(17) no
C15 H24 0.9605(17) no
C16 H25 0.9632(17) no
C16 H26 0.9587(18) no
C16 H27 0.9618(18) no

loop_
_geom_contact_atom_site_label_1
_geom_contact_atom_site_label_2
_geom_contact_distance
_geom_contact_publ_flag
_geom_contact_site_symmetry_2
Cu1 C2 2.8871(16) no .
Cu1 C5 3.3103(17) no .
Cu1 C8 3.0271(16) no .
Cu1 C15 3.1697(17) no .
Cu1 C16 3.3661(18) no .
N1 C7 3.099(2) no .
N1 C11 2.782(2) no .
N2 C3 3.137(2) no .
N2 C6 3.111(2) no .
N2 C9 3.252(2) no .
N3 C1 3.195(2) no .
N3 C4 3.203(2) no .
C1 C5 2.952(3) no .
C1 C8 3.163(3) no .
C2 C4 3.457(3) no .
C2 C5 3.394(3) no .
C2 C6 3.458(3) no .
C3 C4 3.581(3) no .
C3 C5 2.912(3) no .
C3 C15 3.005(3) no .
C6 C16 2.840(3) no .
C7 C10 3.552(3) no .
C9 C12 2.746(3) no .
C10 C13 2.710(3) no .
Cu1 F3 3.4934(12) no .
F1 C7 3.3935(19) no 2_555
F1 C11 3.353(2) no 5_566
F1 C12 3.3943(19) no .
F1 C12 3.495(2) no 5_566
F1 C13 3.353(2) no .
F2 C2 3.3642(19) no 1_455
F3 Cu1 3.4934(12) no .
F3 C6 3.490(2) no .
F3 C13 3.588(2) no .
F3 C16 3.463(2) no .
F4 C6 3.4758(19) no 8_455
F4 C15 3.509(2) no 2_545
F5 N1 3.3020(16) no .
F5 C4 3.4124(19) no .
F5 C7 3.5883(19) no .
F5 C9 3.5893(18) no .
F5 C13 3.4485(19) no .
F6 C2 3.1533(18) no 1_455
F6 C8 3.4981(19) no 6_456
F6 C10 3.405(2) no 6_456
F6 C12 3.4378(19) no 5_566
N1 F5 3.3020(16) no .
C2 F2 3.3642(19) no 1_655
C2 F6 3.1533(18) no 1_655
C4 F5 3.4124(19) no .
C6 F3 3.490(2) no .
C6 F4 3.4758(19) no 8_555
C7 F1 3.3935(19) no 2_545
C7 F5 3.5883(19) no .
C8 F6 3.4981(19) no 6_556
C9 F5 3.5893(18) no .
C9 C13 3.547(3) no 5_666
C10 F6 3.405(2) no 6_556
C11 F1 3.353(2) no 5_566
C12 F1 3.3943(19) no .
C12 F1 3.495(2) no 5_566
C12 F6 3.4378(19) no 5_566
C13 F1 3.353(2) no .
C13 F3 3.588(2) no .
C13 F5 3.4485(19) no .
C13 C9 3.547(3) no 5_666
C15 F4 3.509(2) no 2_555
C16 F3 3.463(2) no .
Cu1 H4 2.9159(2) no .
Cu1 H5 3.5570(2) no .
Cu1 H7 2.5436(3) no .
Cu1 H9 3.5752(3) no .
Cu1 H10 3.4604(3) no .
Cu1 H12 3.00426(19) no .
Cu1 H15 2.7735(3) no .
Cu1 H17 3.2372(2) no .
Cu1 H20 2.8619(3) no .
Cu1 H22 2.76035(18) no .
Cu1 H23 3.3331(3) no .
Cu1 H27 2.8516(2) no .
N1 H1 3.2243(13) no .
N1 H3 3.2287(13) no .
N1 H17 3.1220(13) no .
N1 H19 3.2293(13) no .
N1 H20 2.6330(13) no .
N2 H7 2.6835(12) no .
N2 H8 3.3166(12) no .
N2 H9 3.4019(13) no .
N2 H13 2.6928(13) no .
N2 H14 3.3247(13) no .
N2 H15 3.3790(13) no .
N2 H19 3.3021(13) no .
N2 H20 2.5466(13) no .
N3 H6 3.5292(13) no .
N3 H7 2.6917(13) no .
N3 H8 3.3499(13) no .
N3 H12 3.5228(13) no .
N3 H13 2.7164(13) no .
N3 H14 3.3615(13) no .
N3 H22 2.7269(13) no .
N3 H23 2.6141(13) no .
N3 H24 3.3078(13) no .
N3 H25 3.3177(13) no .
N3 H26 2.8112(13) no .
N3 H27 2.5991(13) no .
C1 H9 2.8169(16) no .
C1 H10 3.4338(16) no .
C1 H11 2.6664(16) no .
C1 H12 3.2767(16) no .
C1 H13 2.6033(16) no .
C1 H17 3.2479(16) no .
C1 H18 2.5034(16) no .
C1 H20 2.8053(16) no .
C2 H13 2.9451(16) no .
C2 H20 3.2653(16) no .
C2 H23 3.2766(17) no .
C3 H5 3.4294(16) no .
C3 H6 2.8382(17) no .
C3 H13 2.5276(16) no .
C3 H15 3.2873(15) no .
C3 H16 2.7204(16) no .
C3 H21 2.5613(17) no .
C3 H22 3.4557(17) no .
C3 H23 2.6254(17) no .
C4 H5 3.1486(16) no .
C4 H6 2.3911(16) no .
C4 H9 3.4963(16) no .
C4 H15 2.7828(16) no .
C4 H16 3.4008(16) no .
C4 H17 2.4241(16) no .
C4 H18 2.7657(16) no .
C5 H6 2.6613(16) no .
C5 H9 2.5396(16) no .
C6 H9 2.3582(15) no .
C6 H10 3.1475(15) no .
C6 H11 3.4198(17) no .
C6 H12 2.8206(16) no .
C6 H21 2.7381(16) no .
C6 H26 2.6417(17) no .
C6 H27 2.9109(17) no .
C7 H5 2.3809(16) no .
C7 H6 3.0104(16) no .
C7 H7 3.5778(16) no .
C7 H11 2.5985(16) no .
C7 H12 2.5771(16) no .
C8 H1 2.6695(16) no .
C8 H5 2.8474(16) no .
C8 H7 3.4620(16) no .
C9 H2 3.2455(16) no .
C9 H4 3.1619(16) no .
C9 H17 2.5985(16) no .
C9 H18 3.3452(16) no .
C10 H3 3.2263(17) no .
C10 H17 3.3929(16) no .
C10 H19 2.5313(17) no .
C10 H20 3.1500(16) no .
C11 H4 3.2064(16) no .
C12 H1 3.2240(17) no .
C13 H2 3.2182(16) no .
C14 H9 2.9730(16) no .
C14 H10 2.3533(15) no .
C14 H15 2.7181(15) no .
C14 H16 2.5551(16) no .
C15 H7 3.4632(17) no .
C15 H10 2.5857(17) no .
C15 H25 2.5435(17) no .
C15 H26 3.3005(17) no .
C15 H27 2.7770(17) no .
C16 H15 2.5559(17) no .
C16 H16 2.9157(17) no .
C16 H22 2.6119(18) no .
C16 H23 3.3133(18) no .
C16 H24 2.7000(17) no .
H1 H2 2.32679(6) no .
H1 H17 3.58026(12) no .
H1 H19 2.33060(5) no .
H1 H20 3.36244(9) no .
H2 H3 2.32699(6) no .
H3 H4 2.29229(7) no .
H4 H22 3.37509(10) no .
H4 H27 3.01741(12) no .
H5 H7 2.30016(8) no .
H5 H8 2.31602(6) no .
H5 H11 3.18591(10) no .
H5 H13 3.52010(11) no .
H5 H17 3.30164(11) no .
H5 H18 2.18747(6) no .
H5 H19 3.30809(10) no .
H5 H20 2.43837(6) no .
H6 H7 2.79844(8) no .
H6 H8 2.31481(7) no .
H6 H9 2.68920(7) no .
H6 H11 2.34307(9) no .
H6 H12 3.33247(12) no .
H6 H13 2.10468(6) no .
H6 H14 3.40464(10) no .
H6 H18 2.86429(9) no .
H7 H9 2.82060(10) no .
H7 H10 2.36144(8) no .
H7 H20 2.69023(8) no .
H7 H22 3.47456(11) no .
H7 H23 2.88914(9) no .
H8 H9 2.36836(6) no .
H8 H10 2.32626(6) no .
H8 H13 3.43039(11) no .
H9 H13 1.94359(5) no .
H9 H14 3.27234(11) no .
H9 H15 3.30731(11) no .
H9 H16 2.38853(8) no .
H9 H21 2.84228(10) no .
H9 H23 3.47433(11) no .
H10 H13 3.41542(9) no .
H10 H16 3.22150(11) no .
H10 H21 2.26170(6) no .
H10 H22 3.22633(8) no .
H10 H23 2.03932(6) no .
H10 H24 3.23498(11) no .
H11 H13 2.32623(6) no .
H11 H14 2.34101(7) no .
H11 H17 2.58789(9) no .
H11 H18 2.58524(9) no .
H12 H13 2.81657(8) no .
H12 H14 2.34315(9) no .
H12 H15 2.65062(7) no .
H12 H17 2.20692(8) no .
H12 H18 3.07707(8) no .
H13 H15 2.80284(8) no .
H13 H16 2.32008(7) no .
H14 H15 2.33344(8) no .
H14 H16 2.27874(7) no .
H15 H21 3.15054(8) no .
H15 H25 3.51023(12) no .
H15 H26 2.28933(8) no .
H15 H27 2.40905(8) no .
H16 H21 2.46895(7) no .
H16 H26 2.49866(8) no .
H16 H27 3.26197(9) no .
H17 H19 2.53863(7) no .
H17 H20 2.82891(9) no .
H18 H19 2.30270(7) no .
H18 H20 2.53064(7) no .
H21 H22 2.82816(10) no .
H21 H23 2.39299(7) no .
H21 H24 2.30603(6) no .
H21 H25 2.42541(6) no .
H21 H26 2.28030(9) no .
H21 H27 2.82383(8) no .
H22 H25 2.68117(7) no .
H22 H26 3.53339(10) no .
H22 H27 2.57532(9) no .
H23 H25 3.46400(10) no .
H24 H25 2.42026(9) no .
H24 H26 3.49159(10) no .
H24 H27 3.15546(11) no .
P1 H2 3.5379(5) no 5_566
P1 H8 3.5170(5) no 1_455
P1 H12 3.4625(5) no .
P1 H16 3.5273(6) no 8_455
P1 H19 3.5364(5) no 6_456
F1 H2 2.8037(11) no 5_566
F1 H3 3.3700(11) no .
F1 H3 3.0722(11) no 5_566
F1 H4 3.3088(11) no .
F1 H5 3.4859(11) no 2_555
F1 H11 3.3388(11) no 2_555
F1 H18 2.4606(11) no 2_555
F1 H19 3.5613(11) no 6_456
F2 H2 2.8022(11) no 5_566
F2 H6 3.0610(10) no 2_555
F2 H7 3.0429(11) no 1_455
F2 H8 3.0001(10) no 1_455
F2 H10 3.0237(11) no 1_455
F2 H11 3.5285(10) no 2_555
F2 H16 2.6516(11) no 8_455
F2 H21 3.0957(11) no 8_455
F2 H23 2.9602(11) no 1_455
F2 H26 3.2574(11) no 8_455
F3 H4 3.2740(13) no .
F3 H11 2.6863(11) no 2_555
F3 H12 3.2793(12) no .
F3 H15 2.5548(13) no .
F3 H21 3.0593(13) no 8_455
F3 H26 3.3842(13) no .
F3 H27 2.7059(12) no .
F4 H8 3.0310(12) no 1_455
F4 H9 2.9176(11) no 8_455
F4 H12 2.8886(12) no .
F4 H13 3.3018(11) no 8_455
F4 H15 3.3845(12) no .
F4 H16 2.6616(11) no 8_455
F4 H22 3.2844(11) no 2_545
F4 H24 2.9053(12) no 2_545
F4 H25 2.8387(11) no 2_545
F5 H12 2.4968(10) no .
F5 H17 2.7892(10) no .
F5 H19 2.7890(11) no 6_456
F6 H1 2.5444(11) no 6_456
F6 H2 3.1605(11) no 5_566
F6 H3 2.7042(11) no 5_566
F6 H7 2.7462(10) no 1_455
F6 H8 2.6838(11) no 1_455
F6 H19 2.5976(11) no 6_456
C1 H1 3.5354(16) no 6_556
C1 H2 3.3807(16) no 6_556
C2 H14 3.5871(16) no 8_555
C2 H16 3.5880(16) no 8_555
C2 H24 3.4255(16) no 2_645
C3 H14 3.3629(16) no 8_555
C3 H15 3.2097(16) no 8_555
C3 H16 3.2397(15) no 8_555
C4 H25 3.3297(16) no 2_545
C4 H27 3.1347(16) no 2_545
C5 H9 3.5270(16) no 8_455
C5 H21 3.5312(17) no 7_645
C5 H24 3.0194(16) no 7_645
C5 H25 3.3760(16) no 2_545
C5 H25 3.4385(16) no 7_645
C6 H9 3.4149(16) no 8_455
C6 H10 3.0050(16) no 8_455
C7 H3 3.0737(16) no 2_545
C7 H4 3.2897(16) no 2_545
C8 H3 3.5346(16) no 2_545
C10 H5 3.1106(16) no 6_456
C10 H22 3.0276(16) no 5_666
C11 H5 3.0350(17) no 6_456
C11 H7 3.3695(17) no 5_666
C11 H22 3.2186(16) no 5_666
C11 H23 3.3940(16) no 5_666
C12 H7 3.5712(16) no 5_666
C12 H17 3.3105(17) no 2_555
C12 H18 3.3557(16) no 2_555
C12 H20 3.0197(17) no 5_666
C13 H17 3.2779(16) no 2_555
C13 H18 3.5258(16) no 2_555
C13 H20 3.3321(16) no 5_666
C14 H13 3.3999(16) no 7_655
C15 H1 3.3049(16) no 5_666
C15 H2 3.2610(17) no 5_666
C15 H8 3.2524(17) no 2_655
C15 H13 3.4746(16) no 7_655
C15 H14 3.2910(17) no 7_655
C15 H26 3.3547(17) no 8_555
C16 H11 3.1762(18) no 2_555
C16 H12 3.4308(18) no 2_555
C16 H13 3.2440(18) no 7_655
C16 H14 3.1023(17) no 2_555
H1 F6 2.5444(11) no 6_556
H1 C1 3.5354(16) no 6_456
H1 C15 3.3049(16) no 5_666
H1 H5 2.71751(9) no 6_456
H1 H8 3.29982(9) no 6_456
H1 H22 2.58595(8) no 5_666
H1 H23 3.40712(11) no 5_666
H1 H24 3.47019(13) no 5_666
H2 P1 3.5379(5) no 5_566
H2 F1 2.8037(11) no 5_566
H2 F2 2.8022(11) no 5_566
H2 F6 3.1605(11) no 5_566
H2 C1 3.3807(16) no 6_456
H2 C15 3.2610(17) no 5_666
H2 H5 2.58270(8) no 6_456
H2 H6 3.34643(8) no 6_456
H2 H7 2.95638(8) no 5_666
H2 H18 3.35009(10) no 6_456
H2 H22 2.94304(8) no 5_666
H2 H23 2.72063(9) no 5_666
H3 F1 3.3700(11) no .
H3 F1 3.0722(11) no 5_566
H3 F6 2.7042(11) no 5_566
H3 C7 3.0737(16) no 2_555
H3 C8 3.5346(16) no 2_555
H3 H7 3.34689(11) no 5_666
H3 H17 2.71902(7) no 2_555
H3 H18 2.76475(7) no 2_555
H3 H19 3.10582(8) no 2_555
H3 H20 2.91771(8) no 5_666
H4 F1 3.3088(11) no .
H4 F3 3.2740(13) no .
H4 C7 3.2897(16) no 2_555
H4 H11 3.18639(8) no 2_555
H4 H12 3.34464(9) no 2_555
H4 H17 2.62502(7) no 2_555
H4 H18 3.08524(10) no 2_555
H4 H20 3.41079(9) no 5_666
H5 F1 3.4859(11) no 2_545
H5 C10 3.1106(16) no 6_556
H5 C11 3.0350(17) no 6_556
H5 H1 2.71751(9) no 6_556
H5 H2 2.58270(8) no 6_556
H5 H23 3.45161(8) no 2_645
H6 F2 3.0610(10) no 2_545
H6 H2 3.34643(8) no 6_556
H6 H21 3.52548(9) no 7_645
H6 H23 3.18374(9) no 2_645
H6 H24 3.40204(12) no 2_645
H6 H25 3.30558(13) no 7_645
H6 H26 3.30748(9) no 7_645
H7 F2 3.0429(11) no 1_655
H7 F6 2.7462(10) no 1_655
H7 C11 3.3695(17) no 5_666
H7 C12 3.5712(16) no 5_666
H7 H2 2.95638(8) no 5_666
H7 H3 3.34689(11) no 5_666
H8 P1 3.5170(5) no 1_655
H8 F2 3.0001(10) no 1_655
H8 F4 3.0310(12) no 1_655
H8 F6 2.6838(11) no 1_655
H8 C15 3.2524(17) no 2_645
H8 H1 3.29982(9) no 6_556
H8 H14 2.97519(10) no 8_555
H8 H16 3.01583(8) no 8_555
H8 H22 3.38455(9) no 2_645
H8 H23 3.36912(12) no 2_645
H8 H24 2.54576(7) no 2_645
H9 F4 2.9176(11) no 8_555
H9 C5 3.5270(16) no 8_555
H9 C6 3.4149(16) no 8_555
H9 H14 2.82421(8) no 8_555
H9 H15 2.95525(8) no 8_555
H9 H16 3.28493(12) no 8_555
H9 H25 2.88534(9) no 7_645
H10 F2 3.0237(11) no 1_655
H10 C6 3.0050(16) no 8_555
H10 H14 3.31790(8) no 8_555
H10 H15 2.60080(8) no 8_555
H10 H16 2.58585(9) no 8_555
H10 H26 2.76192(6) no 8_555
H11 F1 3.3388(11) no 2_545
H11 F2 3.5285(10) no 2_545
H11 F3 2.6863(11) no 2_545
H11 C16 3.1762(18) no 2_545
H11 H4 3.18639(8) no 2_545
H11 H21 3.33261(9) no 7_645
H11 H25 3.15970(10) no 2_545
H11 H26 3.34122(8) no 2_545
H11 H27 2.55216(7) no 2_545
H12 P1 3.4625(5) no .
H12 F3 3.2793(12) no .
H12 F4 2.8886(12) no .
H12 F5 2.4968(10) no .
H12 C16 3.4308(18) no 2_545
H12 H4 3.34464(9) no 2_545
H12 H25 3.00459(7) no 2_545
H12 H27 2.99197(9) no 2_545
H13 F4 3.3018(11) no 8_555
H13 C14 3.3999(16) no 7_645
H13 C15 3.4746(16) no 7_645
H13 C16 3.2440(18) no 7_645
H13 H21 3.02385(10) no 7_645
H13 H24 2.74114(8) no 7_645
H13 H25 2.55637(6) no 7_645
H13 H26 3.45827(9) no 7_645
H14 C2 3.5871(16) no 8_455
H14 C3 3.3629(16) no 8_455
H14 C15 3.2910(17) no 7_645
H14 C16 3.1023(17) no 2_545
H14 H8 2.97519(10) no 8_455
H14 H9 2.82421(8) no 8_455
H14 H10 3.31790(8) no 8_455
H14 H21 3.28671(10) no 7_645
H14 H23 3.57113(10) no 7_645
H14 H24 2.44597(7) no 7_645
H14 H25 2.62413(8) no 2_545
H14 H25 3.55689(10) no 7_645
H14 H26 2.99177(9) no 2_545
H14 H27 3.18784(8) no 2_545
H15 F3 2.5548(13) no .
H15 F4 3.3845(12) no .
H15 C3 3.2097(16) no 8_455
H15 H9 2.95525(8) no 8_455
H15 H10 2.60080(8) no 8_455
H15 H21 3.59645(10) no 8_455
H16 P1 3.5273(6) no 8_555
H16 F2 2.6516(11) no 8_555
H16 F4 2.6616(11) no 8_555
H16 C2 3.5880(16) no 8_455
H16 C3 3.2397(15) no 8_455
H16 H8 3.01583(8) no 8_455
H16 H9 3.28493(12) no 8_455
H16 H10 2.58585(9) no 8_455
H16 H24 3.52503(11) no 7_645
H17 F5 2.7892(10) no .
H17 C12 3.3105(17) no 2_545
H17 C13 3.2779(16) no 2_545
H17 H3 2.71902(7) no 2_545
H17 H4 2.62502(7) no 2_545
H18 F1 2.4606(11) no 2_545
H18 C12 3.3557(16) no 2_545
H18 C13 3.5258(16) no 2_545
H18 H2 3.35009(10) no 6_556
H18 H3 2.76475(7) no 2_545
H18 H4 3.08524(10) no 2_545
H19 P1 3.5364(5) no 6_556
H19 F1 3.5613(11) no 6_556
H19 F5 2.7890(11) no 6_556
H19 F6 2.5976(11) no 6_556
H19 H3 3.10582(8) no 2_545
H20 C12 3.0197(17) no 5_666
H20 C13 3.3321(16) no 5_666
H20 H3 2.91771(8) no 5_666
H20 H4 3.41079(9) no 5_666
H21 F2 3.0957(11) no 8_555
H21 F3 3.0593(13) no 8_555
H21 C5 3.5312(17) no 7_655
H21 H6 3.52548(9) no 7_655
H21 H11 3.33261(9) no 7_655
H21 H13 3.02385(10) no 7_655
H21 H14 3.28671(10) no 7_655
H21 H15 3.59645(10) no 8_555
H21 H26 3.12696(12) no 8_555
H22 F4 3.2844(11) no 2_555
H22 C10 3.0276(16) no 5_666
H22 C11 3.2186(16) no 5_666
H22 H1 2.58595(8) no 5_666
H22 H2 2.94304(8) no 5_666
H22 H8 3.38455(9) no 2_655
H23 F2 2.9602(11) no 1_655
H23 C11 3.3940(16) no 5_666
H23 H1 3.40712(11) no 5_666
H23 H2 2.72063(9) no 5_666
H23 H5 3.45161(8) no 2_655
H23 H6 3.18374(9) no 2_655
H23 H8 3.36912(12) no 2_655
H23 H14 3.57113(10) no 7_655
H23 H26 2.84030(8) no 8_555
H24 F4 2.9053(12) no 2_555
H24 C2 3.4255(16) no 2_655
H24 C5 3.0194(16) no 7_655
H24 H1 3.47019(13) no 5_666
H24 H6 3.40204(12) no 2_655
H24 H8 2.54576(7) no 2_655
H24 H13 2.74114(8) no 7_655
H24 H14 2.44597(7) no 7_655
H24 H16 3.52503(11) no 7_655
H24 H26 3.21056(8) no 8_555
H25 F4 2.8387(11) no 2_555
H25 C4 3.3297(16) no 2_555
H25 C5 3.3760(16) no 2_555
H25 C5 3.4385(16) no 7_655
H25 H6 3.30558(13) no 7_655
H25 H9 2.88534(9) no 7_655
H25 H11 3.15970(10) no 2_555
H25 H12 3.00459(7) no 2_555
H25 H13 2.55637(6) no 7_655
H25 H14 2.62413(8) no 2_555
H25 H14 3.55689(10) no 7_655
H26 F2 3.2574(11) no 8_555
H26 F3 3.3842(13) no .
H26 C15 3.3547(17) no 8_455
H26 H6 3.30748(9) no 7_655
H26 H10 2.76192(6) no 8_455
H26 H11 3.34123(8) no 2_555
H26 H13 3.45827(9) no 7_655
H26 H14 2.99177(9) no 2_555
H26 H21 3.12696(12) no 8_455
H26 H23 2.84030(8) no 8_455
H26 H24 3.21056(8) no 8_455
H27 F3 2.7059(12) no .
H27 C4 3.1347(16) no 2_555
H27 H11 2.55216(7) no 2_555
H27 H12 2.99197(9) no 2_555
H27 H14 3.18784(8) no 2_555

loop_
_geom_torsion_atom_site_label_1
_geom_torsion_atom_site_label_2
_geom_torsion_atom_site_label_3
_geom_torsion_atom_site_label_4
_geom_torsion
_geom_torsion_publ_flag
N1 Cu1 N2 C1 -124.62(8) no
N1 Cu1 N2 C4 114.73(7) no
N1 Cu1 N2 C7 -3.68(8) no
N2 Cu1 N1 C9 20.13(10) no
N2 Cu1 N1 C13 -146.81(9) no
N2 Cu1 N3 C3 -56.16(8) no
N2 Cu1 N3 C6 62.14(7) no
N2 Cu1 N3 C14 -178.42(8) no
N3 Cu1 N2 C1 58.80(8) no
N3 Cu1 N2 C4 -61.85(7) no
N3 Cu1 N2 C7 179.75(7) no
Cu1 N1 C9 C8 9.90(17) no
Cu1 N1 C9 C10 -167.57(9) no
Cu1 N1 C13 C12 166.90(10) no
C9 N1 C13 C12 -0.2(3) no
C13 N1 C9 C8 177.29(12) no
C13 N1 C9 C10 -0.2(2) no
Cu1 N2 C1 C2 -11.23(14) no
Cu1 N2 C4 C5 61.64(12) no
Cu1 N2 C7 C8 -39.63(12) no
C1 N2 C4 C5 -57.19(15) no
C4 N2 C1 C2 106.64(13) no
C1 N2 C7 C8 79.58(14) no
C7 N2 C1 C2 -129.86(12) no
C4 N2 C7 C8 -156.09(11) no
C7 N2 C4 C5 178.52(11) no
Cu1 N3 C3 C2 9.27(14) no
Cu1 N3 C6 C5 -69.99(12) no
Cu1 N3 C14 C15 53.62(12) no
Cu1 N3 C14 C16 -67.24(12) no
C3 N3 C6 C5 49.49(16) no
C6 N3 C3 C2 -106.42(13) no
C3 N3 C14 C15 -69.92(14) no
C3 N3 C14 C16 169.21(11) no
C14 N3 C3 C2 133.47(12) no
C6 N3 C14 C15 170.25(11) no
C6 N3 C14 C16 49.38(15) no
C14 N3 C6 C5 168.99(11) no
N2 C1 C2 C3 -58.19(17) no
C1 C2 C3 N3 62.57(18) no
N2 C4 C5 C6 -58.58(17) no
C4 C5 C6 N3 62.61(17) no
N2 C7 C8 C9 83.93(15) no
C7 C8 C9 N1 -65.94(17) no
C7 C8 C9 C10 111.53(15) no
N1 C9 C10 C11 0.4(3) no
C8 C9 C10 C11 -176.99(13) no
C9 C10 C11 C12 -0.3(3) no
C10 C11 C12 C13 -0.0(3) no
C11 C12 C13 N1 0.3(3) no
